data_4106454
loop_
_publ_author_name
'Yoshiaki Shoji'
'Tsukasa Matsuo'
'Daisuke Hashizume'
'Matthias J. Gutmann'
'Hiroyuki Fueno'
'Kazuyoshi Tanaka'
'Kohei Tamao'

_publ_section_title
;
 Boron-Boron \s-Bond Formation by Two-Electron Reduction of a H-Bridged
 Dimer of Monoborane
;
_journal_name_full 'Journal of the American Chemical Society'
_journal_page_first 11058
_journal_page_last 11061
_journal_paper_doi 10.1021/ja203333j
_journal_volume 133
_journal_year 2011
_chemical_formula_moiety 'C56 H90 B2 D2'
_chemical_formula_sum 'C56 H90 B2 D2'
_chemical_formula_weight 789.36
_chemical_name_systematic
; 
 ? 
;
_space_group_IT_number 15
_symmetry_cell_setting monoclinic
_symmetry_space_group_name_Hall '-C 2yc'
_symmetry_space_group_name_H-M 'C 1 2/c 1'
_atom_sites_solution_hydrogens difmap
_atom_sites_solution_primary direct
_atom_sites_solution_secondary difmap
_audit_creation_method SHELXL-97
_cell_angle_alpha 90
_cell_angle_beta 91.610(13)
_cell_angle_gamma 90
_cell_formula_units_Z 4
_cell_length_a 21.668(4)
_cell_length_b 10.302(2)
_cell_length_c 22.374(5)
_cell_measurement_reflns_used 1100
_cell_measurement_temperature 40
_cell_volume 4992.4(17)
_computing_cell_refinement 'SXD-2001 (Gutmann, 2005)'
_computing_data_collection 'SXD-2001 (Gutmann, 2005)'
_computing_data_reduction 'SXD-2001 (Gutmann, 2005)'
_computing_molecular_graphics 'ORTEP-3 for Windows'
_computing_publication_material 'SHELXL-97 (Sheldrick, 2008)'
_computing_structure_refinement 'SHELXL-97 (Sheldrick, 2008)'
_computing_structure_solution 'previously reported'
_diffrn_ambient_temperature 40
_diffrn_measurement_device_type SXD
_diffrn_measurement_method 'time-of-flight LAUE diffraction'
_diffrn_radiation_probe neutron
_diffrn_radiation_source 'ISIS spallation source'
_diffrn_radiation_type white-beam
_diffrn_radiation_wavelength 0.48-8.8
_diffrn_reflns_av_R_equivalents 0.1120
_diffrn_reflns_av_sigmaI/netI 0.2084
_diffrn_reflns_limit_h_max 57
_diffrn_reflns_limit_h_min -57
_diffrn_reflns_limit_k_max 16
_diffrn_reflns_limit_k_min -9
_diffrn_reflns_limit_l_max 48
_diffrn_reflns_limit_l_min -53
_diffrn_reflns_number 11439
_diffrn_reflns_resolution_full 82.55
_diffrn_reflns_theta_max 82.49
_diffrn_reflns_theta_min 7.75
_diffrn_standards_number 0
_exptl_absorpt_coefficient_mu 0.002
_exptl_absorpt_correction_type none
_exptl_crystal_colour colourless
_exptl_crystal_density_diffrn 1.050
_exptl_crystal_description plate
_exptl_crystal_F_000 249
_exptl_crystal_size_max 7.00
_exptl_crystal_size_mid 4.00
_exptl_crystal_size_min 1.00
_refine_diff_density_max 1.687
_refine_diff_density_min -1.451
_refine_diff_density_rms 0.331
_refine_ls_extinction_method none
_refine_ls_goodness_of_fit_ref 1.011
_refine_ls_hydrogen_treatment refall
_refine_ls_matrix_type full
_refine_ls_number_parameters 685
_refine_ls_number_reflns 5470
_refine_ls_number_restraints 0
_refine_ls_restrained_S_all 1.011
_refine_ls_R_factor_all 0.0739
_refine_ls_R_factor_gt 0.0651
_refine_ls_shift/su_max 0.000
_refine_ls_shift/su_mean 0.000
_refine_ls_structure_factor_coef Fsqd
_refine_ls_weighting_details 'calc w=1/[\s^2^(Fo^2^)+(0.0322P)^2^] where P=(Fo^2^+2Fc^2^)/3'
_refine_ls_weighting_scheme calc
_refine_ls_wR_factor_gt 0.1289
_refine_ls_wR_factor_ref 0.1320
_reflns_number_gt 4603
_reflns_number_total 5470
_reflns_threshold_expression I>2\s(I)
_cod_data_source_file ja203333j_si_004.cif
_cod_data_source_block Diborane4-neutron
_cod_original_cell_volume 4992.7(18)
_cod_original_sg_symbol_H-M 'C 2/c'
_cod_database_code 4106454
_diffrn_reflns_sin(theta)/lambda_min 0.03
_diffrn_reflns_sin(theta)/lambda_max 2.11

loop_
_symmetry_equiv_pos_as_xyz
'x, y, z'
'-x, y, -z+1/2'
'x+1/2, y+1/2, z'
'-x+1/2, y+1/2, -z+1/2'
'-x, -y, -z'
'x, -y, z-1/2'
'-x+1/2, -y+1/2, -z'
'x+1/2, -y+1/2, z-1/2'

loop_
_atom_site_label
_atom_site_type_symbol
_atom_site_fract_x
_atom_site_fract_y
_atom_site_fract_z
_atom_site_U_iso_or_equiv
_atom_site_adp_type
_atom_site_occupancy
_atom_site_symmetry_multiplicity
_atom_site_calc_flag
_atom_site_refinement_flags
C1 C 0.42530(9) 0.3419(3) 0.32107(8) 0.0048(5) Uani 1 1 d .
C2 C 0.36879(9) 0.4099(3) 0.31089(8) 0.0058(5) Uani 1 1 d .
C3 C 0.34857(9) 0.4905(3) 0.25632(8) 0.0064(6) Uani 1 1 d .
C4 C 0.28943(9) 0.5607(3) 0.27817(9) 0.0068(6) Uani 1 1 d .
H4A H 0.2536(2) 0.5690(7) 0.24187(19) 0.0237(16) Uani 1 1 d .
H4B H 0.3010(2) 0.6620(8) 0.2912(2) 0.0238(15) Uani 1 1 d .
C5 C 0.26579(9) 0.4881(3) 0.33333(8) 0.0056(5) Uani 1 1 d .
C6 C 0.32263(9) 0.4112(3) 0.35357(8) 0.0047(5) Uani 1 1 d .
C7 C 0.33049(9) 0.3470(3) 0.40791(9) 0.0074(6) Uani 1 1 d .
H7 H 0.2948(2) 0.3475(7) 0.44111(19) 0.0213(15) Uani 1 1 d .
C8 C 0.38622(9) 0.2818(3) 0.41938(8) 0.0062(5) Uani 1 1 d .
C9 C 0.40464(9) 0.2176(3) 0.47826(8) 0.0059(5) Uani 1 1 d .
C10 C 0.46482(10) 0.1464(3) 0.46164(9) 0.0075(6) Uani 1 1 d .
H10A H 0.4535(3) 0.0426(7) 0.4517(2) 0.0222(14) Uani 1 1 d .
H10B H 0.4991(2) 0.1467(7) 0.4982(2) 0.0209(14) Uani 1 1 d .
C11 C 0.49017(9) 0.2105(3) 0.40422(8) 0.0051(5) Uani 1 1 d .
C12 C 0.43259(9) 0.2786(3) 0.37719(8) 0.0064(5) Uani 1 1 d .
C13 C 0.33284(10) 0.3987(3) 0.20320(9) 0.0070(6) Uani 1 1 d .
H13A H 0.3733(2) 0.3377(7) 0.1943(2) 0.0215(14) Uani 1 1 d .
H13B H 0.2969(2) 0.3299(7) 0.2168(2) 0.0237(14) Uani 1 1 d .
C14 C 0.31184(11) 0.4667(3) 0.14517(9) 0.0104(6) Uani 1 1 d .
H14A H 0.2959(3) 0.3966(7) 0.1117(2) 0.0259(15) Uani 1 1 d .
H14B H 0.2739(3) 0.5347(9) 0.1524(2) 0.0350(19) Uani 1 1 d .
H14C H 0.3486(3) 0.5232(8) 0.1256(2) 0.0321(18) Uani 1 1 d .
C15 C 0.39666(10) 0.5943(3) 0.23785(9) 0.0075(6) Uani 1 1 d .
H15A H 0.4333(2) 0.5456(7) 0.2128(2) 0.0230(14) Uani 1 1 d .
H15B H 0.3731(2) 0.6627(7) 0.2071(2) 0.0188(13) Uani 1 1 d .
C16 C 0.42667(10) 0.6683(3) 0.29021(10) 0.0113(6) Uani 1 1 d .
H16A H 0.4572(3) 0.7445(7) 0.2744(3) 0.0279(16) Uani 1 1 d .
H16B H 0.3926(3) 0.7199(9) 0.3173(3) 0.0345(18) Uani 1 1 d .
H16C H 0.4542(3) 0.6022(8) 0.3191(3) 0.0300(16) Uani 1 1 d .
C17 C 0.21321(9) 0.3900(3) 0.31656(9) 0.0065(5) Uani 1 1 d .
H17A H 0.2310(2) 0.3206(7) 0.2837(2) 0.0241(15) Uani 1 1 d .
H17B H 0.2030(2) 0.3324(7) 0.3562(2) 0.0229(14) Uani 1 1 d .
C18 C 0.15384(10) 0.4502(4) 0.29135(12) 0.0129(6) Uani 1 1 d .
H18A H 0.1192(3) 0.3770(8) 0.2794(3) 0.0312(17) Uani 1 1 d .
H18B H 0.1325(3) 0.5150(9) 0.3241(3) 0.043(2) Uani 1 1 d .
H18C H 0.1611(3) 0.5095(9) 0.2524(3) 0.041(2) Uani 1 1 d .
C19 C 0.24239(10) 0.5802(3) 0.38235(9) 0.0082(6) Uani 1 1 d .
H19A H 0.2212(2) 0.5203(7) 0.4172(2) 0.0200(13) Uani 1 1 d .
H19B H 0.2051(2) 0.6422(7) 0.3628(2) 0.0200(13) Uani 1 1 d .
C20 C 0.29122(11) 0.6703(3) 0.41144(10) 0.0125(6) Uani 1 1 d .
H20A H 0.2709(3) 0.7239(8) 0.4481(3) 0.0310(16) Uani 1 1 d .
H20B H 0.3300(3) 0.6152(9) 0.4299(3) 0.041(2) Uani 1 1 d .
H20C H 0.3090(3) 0.7412(8) 0.3808(3) 0.0338(18) Uani 1 1 d .
C21 C 0.35492(10) 0.1241(3) 0.50153(9) 0.0100(6) Uani 1 1 d .
H21A H 0.3172(2) 0.1840(7) 0.5186(2) 0.0251(16) Uani 1 1 d .
H21B H 0.3747(2) 0.0703(7) 0.5402(2) 0.0229(15) Uani 1 1 d .
C22 C 0.32885(12) 0.0263(4) 0.45597(10) 0.0131(7) Uani 1 1 d .
H22A H 0.2931(3) -0.0333(9) 0.4758(3) 0.0355(19) Uani 1 1 d .
H22B H 0.3078(3) 0.0783(9) 0.4172(3) 0.039(2) Uani 1 1 d .
H22C H 0.3638(3) -0.0376(9) 0.4399(3) 0.0370(19) Uani 1 1 d .
C23 C 0.41691(10) 0.3259(3) 0.52570(9) 0.0072(6) Uani 1 1 d .
H23A H 0.4494(3) 0.3970(7) 0.5078(2) 0.0229(14) Uani 1 1 d .
H23B H 0.3737(2) 0.3799(7) 0.5311(2) 0.0220(14) Uani 1 1 d .
C24 C 0.44105(11) 0.2808(3) 0.58706(10) 0.0111(6) Uani 1 1 d .
H24A H 0.4511(3) 0.3624(8) 0.6161(2) 0.0308(17) Uani 1 1 d .
H24B H 0.4076(3) 0.2186(8) 0.6095(2) 0.0325(17) Uani 1 1 d .
H24C H 0.4836(3) 0.2243(9) 0.5841(2) 0.037(2) Uani 1 1 d .
C25 C 0.51954(10) 0.1057(3) 0.36484(9) 0.0081(6) Uani 1 1 d .
H25A H 0.5497(2) 0.1516(8) 0.3323(2) 0.0236(15) Uani 1 1 d .
H25B H 0.5505(2) 0.0480(8) 0.3943(2) 0.0242(15) Uani 1 1 d .
C26 C 0.47429(11) 0.0139(3) 0.33241(10) 0.0102(6) Uani 1 1 d .
H26A H 0.4991(3) -0.0588(8) 0.3079(3) 0.0339(17) Uani 1 1 d .
H26B H 0.4446(3) -0.0367(8) 0.3631(3) 0.0323(17) Uani 1 1 d .
H26C H 0.4445(3) 0.0682(8) 0.3005(3) 0.0342(18) Uani 1 1 d .
C27 C 0.53914(9) 0.3171(3) 0.41999(9) 0.0073(6) Uani 1 1 d .
H27A H 0.5516(2) 0.3655(7) 0.3782(2) 0.0224(15) Uani 1 1 d .
H27B H 0.5171(2) 0.3926(7) 0.4464(2) 0.0217(13) Uani 1 1 d .
C28 C 0.59761(10) 0.2698(4) 0.45282(10) 0.0121(7) Uani 1 1 d .
H28A H 0.6281(3) 0.3542(9) 0.4638(3) 0.0327(18) Uani 1 1 d .
H28B H 0.5876(3) 0.2199(10) 0.4945(3) 0.042(2) Uani 1 1 d .
H28C H 0.6240(3) 0.1997(8) 0.4260(3) 0.0348(18) Uani 1 1 d .
B1 B 0.47621(10) 0.3437(3) 0.27319(9) 0.0070(5) Uani 1 1 d .
D1 D 0.4914(10) 0.2333(8) 0.2417(8) 0.033(4) Uani 0.50 1 d P
D2 D 0.5351(2) 0.3514(8) 0.2841(2) 0.0224(17) Uani 0.50 1 d P

loop_
_atom_site_aniso_label
_atom_site_aniso_U_11
_atom_site_aniso_U_22
_atom_site_aniso_U_33
_atom_site_aniso_U_23
_atom_site_aniso_U_13
_atom_site_aniso_U_12
C1 0.0040(7) 0.0082(17) 0.0022(7) 0.0023(8) 0.0001(6) 0.0008(9)
C2 0.0042(7) 0.0112(17) 0.0020(7) 0.0016(9) 0.0000(6) 0.0015(9)
C3 0.0029(7) 0.0144(19) 0.0020(7) 0.0010(9) -0.0005(5) 0.0015(9)
C4 0.0042(8) 0.012(2) 0.0042(8) 0.0010(9) -0.0003(6) 0.0010(10)
H4A 0.0150(19) 0.044(5) 0.0123(19) 0.007(2) -0.0038(15) 0.004(3)
H4B 0.026(2) 0.022(5) 0.024(2) -0.002(3) 0.0027(19) -0.005(3)
C5 0.0026(7) 0.0112(18) 0.0030(7) -0.0002(9) 0.0001(5) 0.0009(9)
C6 0.0025(7) 0.0085(17) 0.0031(7) 0.0021(9) 0.0002(5) 0.0005(9)
C7 0.0034(7) 0.0146(19) 0.0042(7) 0.0021(9) 0.0012(6) 0.0002(10)
H7 0.0143(18) 0.037(5) 0.0132(18) 0.006(2) 0.0068(15) 0.004(2)
C8 0.0043(7) 0.0121(17) 0.0020(7) 0.0029(9) -0.0003(6) 0.0012(9)
C9 0.0058(8) 0.0093(17) 0.0025(7) -0.0002(9) -0.0003(6) 0.0006(10)
C10 0.0068(8) 0.0119(19) 0.0038(8) 0.0000(9) -0.0006(6) 0.0011(10)
H10A 0.029(3) 0.016(4) 0.023(2) 0.000(2) 0.0011(19) -0.003(3)
H10B 0.0180(19) 0.035(5) 0.0094(16) 0.002(2) -0.0065(13) -0.001(2)
C11 0.0055(8) 0.0074(17) 0.0024(7) 0.0002(9) -0.0010(6) 0.0003(9)
C12 0.0033(7) 0.0137(18) 0.0023(7) 0.0008(9) -0.0001(6) -0.0004(10)
C13 0.0068(8) 0.0110(18) 0.0032(7) -0.0018(9) -0.0010(6) 0.0017(10)
H13A 0.019(2) 0.025(4) 0.020(2) -0.005(2) 0.0012(17) 0.008(3)
H13B 0.027(2) 0.024(4) 0.020(2) 0.000(2) 0.0040(18) -0.012(3)
C14 0.0130(10) 0.014(2) 0.0036(8) -0.0002(10) -0.0029(7) 0.0000(11)
H14A 0.042(3) 0.017(4) 0.018(2) -0.003(2) -0.012(2) -0.003(3)
H14B 0.035(3) 0.046(6) 0.024(3) -0.003(3) -0.004(2) 0.024(4)
H14C 0.038(3) 0.036(5) 0.022(2) 0.012(3) -0.001(2) -0.017(3)
C15 0.0073(8) 0.0094(18) 0.0058(8) 0.0018(10) 0.0005(6) -0.0022(10)
H15A 0.022(2) 0.021(4) 0.027(2) -0.003(3) 0.0111(19) 0.000(3)
H15B 0.026(2) 0.010(4) 0.019(2) 0.001(2) -0.0061(17) -0.003(3)
C16 0.0092(9) 0.014(2) 0.0110(9) -0.0008(11) -0.0013(7) -0.0041(11)
H16A 0.031(3) 0.015(5) 0.037(3) 0.005(3) 0.004(2) -0.009(3)
H16B 0.026(3) 0.047(6) 0.031(3) -0.019(3) 0.005(2) -0.004(3)
H16C 0.042(3) 0.012(5) 0.034(3) 0.002(3) -0.020(2) -0.004(3)
C17 0.0051(8) 0.0071(18) 0.0075(8) -0.0002(9) 0.0009(6) -0.0002(9)
H17A 0.023(2) 0.023(5) 0.026(2) -0.008(3) 0.0041(19) -0.003(3)
H17B 0.029(3) 0.017(4) 0.023(2) 0.012(2) 0.0025(19) -0.005(3)
C18 0.0057(9) 0.011(2) 0.0214(12) -0.0004(12) -0.0036(8) 0.0008(11)
H18A 0.021(2) 0.017(5) 0.055(4) -0.006(3) -0.014(2) -0.002(3)
H18B 0.032(3) 0.038(6) 0.059(4) -0.019(4) -0.004(3) 0.018(4)
H18C 0.033(3) 0.034(6) 0.054(4) 0.024(4) -0.013(3) -0.004(3)
C19 0.0084(8) 0.0106(19) 0.0056(8) -0.0020(9) 0.0012(6) 0.0011(10)
H19A 0.030(2) 0.010(4) 0.020(2) 0.004(2) 0.0114(18) 0.001(3)
H19B 0.018(2) 0.013(4) 0.029(2) -0.003(2) -0.0057(18) 0.009(2)
C20 0.0153(10) 0.011(2) 0.0107(9) -0.0037(11) -0.0018(8) -0.0013(12)
H20A 0.045(3) 0.022(5) 0.027(3) -0.013(3) 0.005(2) 0.003(3)
H20B 0.032(3) 0.032(6) 0.059(4) -0.015(4) -0.026(3) 0.012(3)
H20C 0.051(4) 0.023(5) 0.028(3) -0.001(3) 0.004(3) -0.013(4)
C21 0.0071(8) 0.017(2) 0.0060(8) 0.0012(10) 0.0003(6) -0.0022(10)
H21A 0.016(2) 0.028(5) 0.032(3) 0.000(3) 0.0090(19) 0.002(3)
H21B 0.025(2) 0.024(5) 0.020(2) 0.007(2) -0.0045(18) -0.006(3)
C22 0.0146(10) 0.015(2) 0.0097(9) 0.0005(11) -0.0031(7) -0.0084(12)
H22A 0.034(3) 0.038(6) 0.034(3) 0.008(3) 0.002(2) -0.022(3)
H22B 0.053(4) 0.036(6) 0.027(3) 0.012(3) -0.024(3) -0.017(4)
H22C 0.034(3) 0.033(6) 0.043(3) -0.020(4) 0.002(3) 0.003(4)
C23 0.0092(8) 0.0088(18) 0.0036(7) -0.0013(9) -0.0001(6) 0.0002(10)
H23A 0.033(3) 0.013(4) 0.023(2) -0.001(2) 0.009(2) -0.007(3)
H23B 0.022(2) 0.023(4) 0.021(2) -0.005(2) 0.0009(18) 0.009(3)
C24 0.0157(10) 0.0129(19) 0.0045(8) -0.0014(10) -0.0018(7) 0.0022(12)
H24A 0.041(3) 0.033(5) 0.018(2) -0.009(3) -0.008(2) 0.000(3)
H24B 0.042(3) 0.034(5) 0.022(2) 0.010(3) 0.004(2) -0.009(4)
H24C 0.034(3) 0.052(6) 0.025(3) -0.005(3) -0.009(2) 0.028(4)
C25 0.0095(8) 0.0104(18) 0.0045(7) -0.0011(9) 0.0006(6) 0.0037(11)
H25A 0.023(2) 0.031(5) 0.017(2) 0.003(2) 0.0078(17) 0.002(3)
H25B 0.025(2) 0.028(5) 0.019(2) 0.002(2) -0.0057(18) 0.008(3)
C26 0.0165(11) 0.0056(19) 0.0085(9) -0.0028(10) -0.0009(8) -0.0010(11)
H26A 0.045(3) 0.022(5) 0.034(3) -0.017(3) 0.002(3) 0.004(3)
H26B 0.043(3) 0.028(5) 0.026(3) -0.004(3) 0.009(2) -0.018(3)
H26C 0.039(3) 0.027(5) 0.035(3) 0.002(3) -0.021(2) -0.002(3)
C27 0.0057(8) 0.0111(19) 0.0049(8) 0.0004(9) -0.0009(6) -0.0007(10)
H27A 0.028(3) 0.024(5) 0.015(2) 0.007(2) 0.0019(18) -0.001(3)
H27B 0.028(2) 0.010(4) 0.028(2) -0.004(3) 0.004(2) 0.001(3)
C28 0.0055(8) 0.018(2) 0.0127(9) 0.0033(11) -0.0035(7) -0.0014(11)
H28A 0.020(2) 0.039(6) 0.039(3) 0.001(3) -0.011(2) -0.008(3)
H28B 0.032(3) 0.064(7) 0.030(3) 0.027(4) -0.009(2) -0.005(4)
H28C 0.026(3) 0.030(5) 0.048(4) -0.007(3) -0.008(2) 0.022(3)
B1 0.0070(8) 0.0094(18) 0.0047(7) 0.0000(9) 0.0013(6) -0.0006(10)
D1 0.047(11) 0.018(4) 0.036(9) -0.009(4) 0.023(6) -0.005(5)
D2 0.014(2) 0.042(5) 0.011(2) -0.001(3) -0.0017(16) -0.004(3)

loop_
_atom_type_symbol
_atom_type_description
_atom_type_scat_dispersion_real
_atom_type_scat_dispersion_imag
C C 0.0000 0.0000
H H 0.0000 0.0000
B B 0.0000 -0.2130
D D 0.0000 0.0000

loop_
_geom_angle_atom_site_label_1
_geom_angle_atom_site_label_2
_geom_angle_atom_site_label_3
_geom_angle
_geom_angle_site_symmetry_1
_geom_angle_site_symmetry_3
C12 C1 C2 116.18(17) . .
C12 C1 B1 123.4(2) . .
C2 C1 B1 120.41(19) . .
C6 C2 C1 121.5(2) . .
C6 C2 C3 110.14(19) . .
C1 C2 C3 128.34(17) . .
C2 C3 C13 109.5(2) . .
C2 C3 C15 113.93(18) . .
C13 C3 C15 110.49(17) . .
C2 C3 C4 102.74(16) . .
C13 C3 C4 110.98(18) . .
C15 C3 C4 109.0(2) . .
C5 C4 C3 108.6(2) . .
C5 C4 H4A 112.4(3) . .
C3 C4 H4A 111.7(3) . .
C5 C4 H4B 108.8(3) . .
C3 C4 H4B 109.6(3) . .
H4A C4 H4B 105.6(6) . .
C6 C5 C4 101.90(16) . .
C6 C5 C19 112.75(17) . .
C4 C5 C19 113.1(2) . .
C6 C5 C17 108.3(2) . .
C4 C5 C17 112.23(18) . .
C19 C5 C17 108.43(16) . .
C7 C6 C2 121.2(2) . .
C7 C6 C5 125.87(17) . .
C2 C6 C5 112.90(19) . .
C6 C7 C8 118.22(17) . .
C6 C7 H7 121.5(4) . .
C8 C7 H7 120.2(4) . .
C12 C8 C7 121.3(2) . .
C12 C8 C9 113.55(19) . .
C7 C8 C9 124.96(17) . .
C8 C9 C21 113.27(18) . .
C8 C9 C10 101.55(16) . .
C21 C9 C10 112.6(2) . .
C8 C9 C23 108.4(2) . .
C21 C9 C23 108.92(17) . .
C10 C9 C23 111.94(18) . .
C9 C10 C11 108.4(2) . .
C9 C10 H10A 108.6(3) . .
C11 C10 H10A 108.8(3) . .
C9 C10 H10B 112.2(4) . .
C11 C10 H10B 111.7(3) . .
H10A C10 H10B 107.1(6) . .
C12 C11 C25 115.93(18) . .
C12 C11 C10 102.49(16) . .
C25 C11 C10 109.6(2) . .
C12 C11 C27 107.8(2) . .
C25 C11 C27 109.44(17) . .
C10 C11 C27 111.41(18) . .
C8 C12 C1 121.5(2) . .
C8 C12 C11 109.58(18) . .
C1 C12 C11 128.69(17) . .
C14 C13 C3 115.1(3) . .
C14 C13 H13A 109.0(3) . .
C3 C13 H13A 109.2(3) . .
C14 C13 H13B 109.5(4) . .
C3 C13 H13B 108.8(3) . .
H13A C13 H13B 104.7(6) . .
C13 C14 H14A 111.1(4) . .
C13 C14 H14B 111.9(4) . .
H14A C14 H14B 107.5(5) . .
C13 C14 H14C 112.5(4) . .
H14A C14 H14C 107.5(5) . .
H14B C14 H14C 106.2(7) . .
C16 C15 C3 114.38(18) . .
C16 C15 H15A 108.6(4) . .
C3 C15 H15A 108.5(4) . .
C16 C15 H15B 109.9(4) . .
C3 C15 H15B 107.7(3) . .
H15A C15 H15B 107.5(4) . .
C15 C16 H16A 111.0(4) . .
C15 C16 H16B 112.5(4) . .
H16A C16 H16B 104.6(6) . .
C15 C16 H16C 110.7(5) . .
H16A C16 H16C 108.1(5) . .
H16B C16 H16C 109.5(6) . .
C18 C17 C5 115.4(3) . .
C18 C17 H17A 109.0(4) . .
C5 C17 H17A 108.2(3) . .
C18 C17 H17B 109.5(4) . .
C5 C17 H17B 108.6(4) . .
H17A C17 H17B 105.7(6) . .
C17 C18 H18A 112.1(5) . .
C17 C18 H18B 111.5(4) . .
H18A C18 H18B 106.4(6) . .
C17 C18 H18C 112.9(4) . .
H18A C18 H18C 107.9(6) . .
H18B C18 H18C 105.5(7) . .
C20 C19 C5 115.78(18) . .
C20 C19 H19A 109.5(4) . .
C5 C19 H19A 108.0(4) . .
C20 C19 H19B 107.7(4) . .
C5 C19 H19B 108.9(3) . .
H19A C19 H19B 106.6(5) . .
C19 C20 H20A 109.7(4) . .
C19 C20 H20B 111.2(5) . .
H20A C20 H20B 107.6(6) . .
C19 C20 H20C 113.1(4) . .
H20A C20 H20C 107.0(6) . .
H20B C20 H20C 108.1(6) . .
C22 C21 C9 115.70(18) . .
C22 C21 H21A 109.6(4) . .
C9 C21 H21A 107.4(4) . .
C22 C21 H21B 108.7(5) . .
C9 C21 H21B 108.5(3) . .
H21A C21 H21B 106.6(5) . .
C21 C22 H22A 110.6(4) . .
C21 C22 H22B 109.8(5) . .
H22A C22 H22B 108.1(6) . .
C21 C22 H22C 112.1(4) . .
H22A C22 H22C 107.9(7) . .
H22B C22 H22C 108.2(6) . .
C24 C23 C9 116.2(3) . .
C24 C23 H23A 108.9(4) . .
C9 C23 H23A 109.1(3) . .
C24 C23 H23B 109.1(3) . .
C9 C23 H23B 107.9(4) . .
H23A C23 H23B 105.0(6) . .
C23 C24 H24A 111.2(5) . .
C23 C24 H24B 112.0(4) . .
H24A C24 H24B 107.7(5) . .
C23 C24 H24C 112.0(4) . .
H24A C24 H24C 107.1(6) . .
H24B C24 H24C 106.5(7) . .
C26 C25 C11 115.74(18) . .
C26 C25 H25A 109.6(4) . .
C11 C25 H25A 109.9(5) . .
C26 C25 H25B 108.7(5) . .
C11 C25 H25B 106.9(4) . .
H25A C25 H25B 105.4(5) . .
C25 C26 H26A 110.4(4) . .
C25 C26 H26B 112.3(4) . .
H26A C26 H26B 107.4(7) . .
C25 C26 H26C 110.5(5) . .
H26A C26 H26C 108.3(6) . .
H26B C26 H26C 107.8(6) . .
C28 C27 C11 115.7(3) . .
C28 C27 H27A 109.4(3) . .
C11 C27 H27A 108.0(4) . .
C28 C27 H27B 109.6(4) . .
C11 C27 H27B 108.6(3) . .
H27A C27 H27B 105.0(5) . .
C27 C28 H28A 109.6(5) . .
C27 C28 H28B 112.3(4) . .
H28A C28 H28B 108.0(6) . .
C27 C28 H28C 112.4(4) . .
H28A C28 H28C 108.4(6) . .
H28B C28 H28C 105.9(7) . .
D2 B1 D2 109.8(3) . 2_655
D2 B1 D1 65.9(8) . 2_655
D2 B1 D1 84.0(7) 2_655 2_655
D2 B1 D1 84.2(8) . .
D2 B1 D1 65.7(7) 2_655 .
D1 B1 D1 21.6(11) 2_655 .
D2 B1 B1 55.3(2) . 2_655
D2 B1 B1 55.0(3) 2_655 2_655
D1 B1 B1 57.6(8) 2_655 2_655
D1 B1 B1 57.5(9) . 2_655
D2 B1 C1 125.7(3) . .
D2 B1 C1 124.1(3) 2_655 .
D1 B1 C1 122.0(9) 2_655 .
D1 B1 C1 121.6(9) . .
B1 B1 C1 178.8(2) 2_655 .
D1 D1 B1 79(3) 2_655 2_655
D1 D1 B1 79(3) 2_655 .
B1 D1 B1 64.9(4) 2_655 .
B1 D2 B1 69.7(3) . 2_655

loop_
_geom_bond_atom_site_label_1
_geom_bond_atom_site_label_2
_geom_bond_distance
_geom_bond_site_symmetry_2
C1 C12 1.420(3) .
C1 C2 1.424(3) .
C1 B1 1.559(3) .
C2 C6 1.402(3) .
C2 C3 1.530(3) .
C3 C13 1.549(4) .
C3 C15 1.557(4) .
C3 C4 1.562(3) .
C4 C5 1.543(3) .
C4 H4A 1.111(5) .
C4 H4B 1.110(9) .
C5 C6 1.522(3) .
C5 C19 1.546(3) .
C5 C17 1.561(4) .
C6 C7 1.391(3) .
C7 C8 1.399(3) .
C7 H7 1.087(4) .
C8 C12 1.398(3) .
C8 C9 1.517(3) .
C9 C21 1.547(4) .
C9 C10 1.551(3) .
C9 C23 1.558(4) .
C10 C11 1.558(3) .
C10 H10A 1.119(9) .
C10 H10B 1.089(5) .
C11 C12 1.540(3) .
C11 C25 1.542(4) .
C11 C27 1.560(4) .
C13 C14 1.533(3) .
C13 H13A 1.102(6) .
C13 H13B 1.102(7) .
C14 H14A 1.089(7) .
C14 H14B 1.096(7) .
C14 H14C 1.089(7) .
C15 C16 1.527(4) .
C15 H15A 1.104(6) .
C15 H15B 1.100(7) .
C16 H16A 1.092(7) .
C16 H16B 1.105(7) .
C16 H16C 1.103(8) .
C17 C18 1.522(4) .
C17 H17A 1.103(7) .
C17 H17B 1.095(6) .
C18 H18A 1.091(8) .
C18 H18B 1.102(8) .
C18 H18C 1.080(8) .
C19 C20 1.538(4) .
C19 H19A 1.104(6) .
C19 H19B 1.109(6) .
C20 H20A 1.092(6) .
C20 H20B 1.086(8) .
C20 H20C 1.080(8) .
C21 C22 1.530(4) .
C21 H21A 1.102(6) .
C21 H21B 1.104(6) .
C22 H22A 1.091(7) .
C22 H22B 1.107(7) .
C22 H22C 1.072(8) .
C23 C24 1.528(3) .
C23 H23A 1.099(7) .
C23 H23B 1.099(6) .
C24 H24A 1.082(8) .
C24 H24B 1.099(7) .
C24 H24C 1.094(7) .
C25 C26 1.530(4) .
C25 H25A 1.099(6) .
C25 H25B 1.101(7) .
C26 H26A 1.080(8) .
C26 H26B 1.088(7) .
C26 H26C 1.102(7) .
C27 C28 1.526(3) .
C27 H27A 1.101(6) .
C27 H27B 1.095(7) .
C28 H28A 1.116(9) .
C28 H28B 1.092(7) .
C28 H28C 1.109(8) .
B1 D2 1.295(6) .
B1 D2 1.300(5) 2_655
B1 D1 1.382(16) 2_655
B1 D1 1.383(14) .
B1 B1 1.483(4) 2_655
D1 D1 0.52(3) 2_655
D1 B1 1.382(16) 2_655
D2 B1 1.300(5) 2_655

loop_
_geom_torsion_atom_site_label_1
_geom_torsion_atom_site_label_2
_geom_torsion_atom_site_label_3
_geom_torsion_atom_site_label_4
_geom_torsion
_geom_torsion_site_symmetry_1
_geom_torsion_site_symmetry_4
C12 C1 C2 C6 -1.5(4) . .
B1 C1 C2 C6 -179.1(3) . .
C12 C1 C2 C3 177.7(3) . .
B1 C1 C2 C3 0.0(4) . .
C6 C2 C3 C13 -107.6(2) . .
C1 C2 C3 C13 73.1(3) . .
C6 C2 C3 C15 128.1(2) . .
C1 C2 C3 C15 -51.1(4) . .
C6 C2 C3 C4 10.4(3) . .
C1 C2 C3 C4 -168.9(3) . .
C2 C3 C4 C5 -18.3(3) . .
C13 C3 C4 C5 98.6(2) . .
C15 C3 C4 C5 -139.5(2) . .
C3 C4 C5 C6 18.8(3) . .
C3 C4 C5 C19 140.1(2) . .
C3 C4 C5 C17 -96.8(2) . .
C1 C2 C6 C7 0.6(4) . .
C3 C2 C6 C7 -178.7(3) . .
C1 C2 C6 C5 -179.2(3) . .
C3 C2 C6 C5 1.4(3) . .
C4 C5 C6 C7 167.5(3) . .
C19 C5 C6 C7 45.9(4) . .
C17 C5 C6 C7 -74.1(3) . .
C4 C5 C6 C2 -12.7(3) . .
C19 C5 C6 C2 -134.3(2) . .
C17 C5 C6 C2 105.8(2) . .
C2 C6 C7 C8 0.7(4) . .
C5 C6 C7 C8 -179.4(3) . .
C6 C7 C8 C12 -1.2(4) . .
C6 C7 C8 C9 174.1(3) . .
C12 C8 C9 C21 -133.1(3) . .
C7 C8 C9 C21 51.2(4) . .
C12 C8 C9 C10 -12.1(3) . .
C7 C8 C9 C10 172.2(3) . .
C12 C8 C9 C23 105.9(3) . .
C7 C8 C9 C23 -69.7(3) . .
C8 C9 C10 C11 20.0(3) . .
C21 C9 C10 C11 141.5(2) . .
C23 C9 C10 C11 -95.4(2) . .
C9 C10 C11 C12 -20.6(3) . .
C9 C10 C11 C25 -144.3(2) . .
C9 C10 C11 C27 94.5(2) . .
C7 C8 C12 C1 0.3(5) . .
C9 C8 C12 C1 -175.5(3) . .
C7 C8 C12 C11 175.2(3) . .
C9 C8 C12 C11 -0.7(4) . .
C2 C1 C12 C8 1.0(4) . .
B1 C1 C12 C8 178.6(3) . .
C2 C1 C12 C11 -172.8(3) . .
B1 C1 C12 C11 4.8(5) . .
C25 C11 C12 C8 132.4(3) . .
C10 C11 C12 C8 13.1(3) . .
C27 C11 C12 C8 -104.5(2) . .
C25 C11 C12 C1 -53.2(4) . .
C10 C11 C12 C1 -172.5(3) . .
C27 C11 C12 C1 69.8(3) . .
C2 C3 C13 C14 -179.92(17) . .
C15 C3 C13 C14 -53.7(2) . .
C4 C3 C13 C14 67.4(3) . .
C2 C3 C15 C16 -42.4(3) . .
C13 C3 C15 C16 -166.1(2) . .
C4 C3 C15 C16 71.7(3) . .
C6 C5 C17 C18 -176.19(17) . .
C4 C5 C17 C18 -64.5(3) . .
C19 C5 C17 C18 61.2(2) . .
C6 C5 C19 C20 51.1(3) . .
C4 C5 C19 C20 -63.8(3) . .
C17 C5 C19 C20 171.0(2) . .
C8 C9 C21 C22 48.7(3) . .
C10 C9 C21 C22 -65.8(3) . .
C23 C9 C21 C22 169.4(2) . .
C8 C9 C23 C24 -175.35(18) . .
C21 C9 C23 C24 61.0(3) . .
C10 C9 C23 C24 -64.2(3) . .
C12 C11 C25 C26 -42.7(3) . .
C10 C11 C25 C26 72.7(3) . .
C27 C11 C25 C26 -164.9(2) . .
C12 C11 C27 C28 174.52(17) . .
C25 C11 C27 C28 -58.6(2) . .
C10 C11 C27 C28 62.8(3) . .
C12 C1 B1 D2 -36.6(6) . .
C2 C1 B1 D2 140.9(6) . .
C12 C1 B1 D2 150.9(5) . 2_655
C2 C1 B1 D2 -31.6(6) . 2_655
C12 C1 B1 D1 45.1(7) . 2_655
C2 C1 B1 D1 -137.4(7) . 2_655
C12 C1 B1 D1 70.5(7) . .
C2 C1 B1 D1 -111.9(7) . .
C12 C1 B1 B1 112(11) . 2_655
C2 C1 B1 B1 -70(11) . 2_655
D2 B1 D1 D1 31(4) . 2_655
D2 B1 D1 D1 146(5) 2_655 2_655
B1 B1 D1 D1 83(4) 2_655 2_655
C1 B1 D1 D1 -98(5) . 2_655
D2 B1 D1 B1 -52.2(4) . 2_655
D2 B1 D1 B1 62.7(5) 2_655 2_655
D1 B1 D1 B1 -83(4) 2_655 2_655
C1 B1 D1 B1 179.1(3) . 2_655
D2 B1 D2 B1 -7.4(9) 2_655 2_655
D1 B1 D2 B1 66.2(9) 2_655 2_655
D1 B1 D2 B1 54.1(8) . 2_655
C1 B1 D2 B1 179.2(2) . 2_655
